data_7118834
loop_
_publ_author_name
'Undeela, Sridhar'
'Ravikumar, Gurram'
'Nanubolu, Jagadeesh Babu'
'Singarapu, Kiran Kumar'
'Menon, Rajeev S.'

_publ_section_title
;
 The facile synthesis of 1-benzoazepine derivatives via gold-catalyzed
 regioselective cycloisomerization reactions of N-(o-alkynylaryl)-N-vinyl
 sulfonamides.
;
_journal_issue 26
_journal_name_full 'Chemical communications (Cambridge, England)'
_journal_page_first 4824
_journal_page_last 4827
_journal_paper_doi 10.1039/c6cc01061j
_journal_volume 52
_journal_year 2016
_chemical_formula_moiety 'C26 H24 Cl N O5 S2'
_chemical_formula_sum 'C26 H24 Cl N O5 S2'
_chemical_formula_weight 530.03
_chemical_name_systematic 7-chloro-4-(4-methoxyphenyl)-1-(methylsulfonyl)-2-(tosylmethyl)-1H-benzo[b]azepine
_space_group_crystal_system triclinic
_space_group_IT_number 2
_space_group_name_Hall '-P 1'
_space_group_name_H-M_alt 'P -1'
_symmetry_space_group_name_Hall '-P 1'
_symmetry_space_group_name_H-M 'P -1'
_atom_sites_solution_hydrogens geom
_audit_creation_method SHELXL-2014/7
_audit_update_record
;
2016-01-09 deposited with the CCDC.
2016-03-03 downloaded from the CCDC.
;
_cell_angle_alpha 70.8320(10)
_cell_angle_beta 71.9300(10)
_cell_angle_gamma 88.3310(10)
_cell_formula_units_Z 2
_cell_length_a 9.7246(6)
_cell_length_b 11.0418(6)
_cell_length_c 12.8181(7)
_cell_measurement_reflns_used 7113
_cell_measurement_temperature 293(2)
_cell_measurement_theta_max 28.14
_cell_measurement_theta_min 2.35
_cell_volume 1231.88(12)
_computing_cell_refinement 'Bruker SMART'
_computing_data_collection 'Bruker SMART'
_computing_data_reduction 'Bruker SAINT'
_computing_molecular_graphics 'Bruker SHELXTL'
_computing_structure_refinement 'SHELXL-2014/7 (Sheldrick, 2014)'
_computing_structure_solution 'Bruker SHELXTL'
_diffrn_ambient_temperature 293(2)
_diffrn_measured_fraction_theta_full 0.996
_diffrn_measured_fraction_theta_max 0.942
_diffrn_measurement_device_type 'CCD area detector'
_diffrn_measurement_method 'phi and omega scans'
_diffrn_radiation_type MoK\a
_diffrn_radiation_wavelength 0.71073
_diffrn_reflns_av_R_equivalents 0.0183
_diffrn_reflns_av_unetI/netI 0.0215
_diffrn_reflns_Laue_measured_fraction_full 0.996
_diffrn_reflns_Laue_measured_fraction_max 0.942
_diffrn_reflns_limit_h_max 12
_diffrn_reflns_limit_h_min -12
_diffrn_reflns_limit_k_max 14
_diffrn_reflns_limit_k_min -14
_diffrn_reflns_limit_l_max 16
_diffrn_reflns_limit_l_min -16
_diffrn_reflns_number 14559
_diffrn_reflns_point_group_measured_fraction_full 0.996
_diffrn_reflns_point_group_measured_fraction_max 0.942
_diffrn_reflns_theta_full 25.242
_diffrn_reflns_theta_max 28.324
_diffrn_reflns_theta_min 1.774
_exptl_absorpt_coefficient_mu 0.363
_exptl_absorpt_correction_T_max 0.917
_exptl_absorpt_correction_T_min 0.871
_exptl_absorpt_correction_type multi-scan
_exptl_absorpt_process_details 'Bruker AXS SADABS program'
_exptl_crystal_colour colourless
_exptl_crystal_density_diffrn 1.429
_exptl_crystal_description block
_exptl_crystal_F_000 552
_exptl_crystal_recrystallization_method 'Re-crystallisation from solvent: Methanol and dichloromethane'
_exptl_crystal_size_max 0.380
_exptl_crystal_size_mid 0.320
_exptl_crystal_size_min 0.240
_refine_diff_density_max 0.340
_refine_diff_density_min -0.225
_refine_diff_density_rms 0.046
_refine_ls_extinction_method none
_refine_ls_goodness_of_fit_ref 1.026
_refine_ls_hydrogen_treatment constr
_refine_ls_matrix_type full
_refine_ls_number_parameters 319
_refine_ls_number_reflns 5780
_refine_ls_number_restraints 0
_refine_ls_restrained_S_all 1.026
_refine_ls_R_factor_all 0.0463
_refine_ls_R_factor_gt 0.0404
_refine_ls_shift/su_max 0.001
_refine_ls_shift/su_mean 0.000
_refine_ls_structure_factor_coef Fsqd
_refine_ls_weighting_details 'w=1/[\s^2^(Fo^2^)+(0.0536P)^2^+0.4442P] where P=(Fo^2^+2Fc^2^)/3'
_refine_ls_weighting_scheme calc
_refine_ls_wR_factor_gt 0.1035
_refine_ls_wR_factor_ref 0.1075
_reflns_Friedel_coverage 0.000
_reflns_number_gt 5049
_reflns_number_total 5780
_reflns_threshold_expression 'I > 2\s(I)'
_cod_data_source_file c6cc01061j2.cif
_cod_data_source_block BB24M
_cod_depositor_comments 'Adding full bibliography for 7118833--7118834.cif.'
_cod_database_code 7118834
_shelx_shelxl_version_number 2014/7
_shelx_space_group_comment
;
The symmetry employed for this shelxl refinement is uniquely defined
by the following loop, which should always be used as a source of
symmetry information in preference to the above space-group names.
They are only intended as comments.
;
_shelx_estimated_absorpt_t_min 0.874
_shelx_estimated_absorpt_t_max 0.918
_exptl_absorpt_special_details 'Sheldrick,G.M.,(2003),University of gottingen,Germany'

loop_
_space_group_symop_operation_xyz
'x, y, z'
'-x, -y, -z'

loop_
_atom_site_label
_atom_site_type_symbol
_atom_site_fract_x
_atom_site_fract_y
_atom_site_fract_z
_atom_site_U_iso_or_equiv
_atom_site_adp_type
_atom_site_occupancy
_atom_site_site_symmetry_order
_atom_site_calc_flag
_atom_site_refinement_flags_posn
_atom_site_refinement_flags_adp
C1 C 0.24341(16) 1.08659(14) 0.15072(12) 0.0307(3) Uani 1 1 d . .
C2 C 0.23480(17) 1.21069(15) 0.08078(13) 0.0360(3) Uani 1 1 d . .
H2 H 0.1802 1.2249 0.0304 0.043 Uiso 1 1 calc R U
C3 C 0.30744(19) 1.31328(16) 0.08595(14) 0.0409(4) Uani 1 1 d . .
H3 H 0.3038 1.3968 0.0385 0.049 Uiso 1 1 calc R U
C4 C 0.38559(19) 1.28894(16) 0.16311(15) 0.0421(4) Uani 1 1 d . .
C5 C 0.39610(18) 1.16712(16) 0.23270(15) 0.0405(4) Uani 1 1 d . .
H5 H 0.4510 1.1544 0.2827 0.049 Uiso 1 1 calc R U
C6 C 0.32368(16) 1.06131(15) 0.22832(13) 0.0333(3) Uani 1 1 d . .
C7 C 0.33774(17) 0.93281(15) 0.30304(14) 0.0353(3) Uani 1 1 d . .
H7 H 0.4253 0.9199 0.3186 0.042 Uiso 1 1 calc R U
C8 C 0.23874(16) 0.83052(15) 0.35228(13) 0.0320(3) Uani 1 1 d . .
C9 C 0.09421(16) 0.83577(14) 0.33958(13) 0.0332(3) Uani 1 1 d . .
H9 H 0.0197 0.7842 0.4030 0.040 Uiso 1 1 calc R U
C10 C 0.05722(16) 0.90623(14) 0.24720(13) 0.0305(3) Uani 1 1 d . .
C11 C -0.09777(16) 0.91612(15) 0.24839(14) 0.0354(3) Uani 1 1 d . .
H11A H -0.1412 0.8306 0.2667 0.042 Uiso 1 1 calc R U
H11B H -0.0989 0.9670 0.1710 0.042 Uiso 1 1 calc R U
C12 C 0.3592(2) 0.8139(2) 0.07658(18) 0.0538(5) Uani 1 1 d . .
H12A H 0.3100 0.7467 0.1481 0.081 Uiso 1 1 calc R U
H12B H 0.4353 0.8574 0.0871 0.081 Uiso 1 1 calc R U
H12C H 0.4000 0.7774 0.0163 0.081 Uiso 1 1 calc R U
C13 C 0.26504(16) 0.70706(14) 0.43235(13) 0.0321(3) Uani 1 1 d . .
C14 C 0.34982(17) 0.70084(15) 0.50348(13) 0.0343(3) Uani 1 1 d . .
H14 H 0.3949 0.7762 0.4992 0.041 Uiso 1 1 calc R U
C15 C 0.36836(17) 0.58469(15) 0.58049(14) 0.0367(3) Uani 1 1 d . .
H15 H 0.4249 0.5826 0.6277 0.044 Uiso 1 1 calc R U
C16 C 0.30254(18) 0.47174(15) 0.58711(14) 0.0379(3) Uani 1 1 d . .
C17 C 0.2210(2) 0.47554(16) 0.51456(16) 0.0444(4) Uani 1 1 d . .
H17 H 0.1796 0.3996 0.5165 0.053 Uiso 1 1 calc R U
C18 C 0.20143(19) 0.59171(16) 0.43969(15) 0.0410(4) Uani 1 1 d . .
H18 H 0.1445 0.5933 0.3929 0.049 Uiso 1 1 calc R U
C19 C 0.3823(2) 0.34315(19) 0.74437(18) 0.0541(5) Uani 1 1 d . .
H19A H 0.4816 0.3766 0.7041 0.081 Uiso 1 1 calc R U
H19B H 0.3788 0.2547 0.7914 0.081 Uiso 1 1 calc R U
H19C H 0.3356 0.3920 0.7933 0.081 Uiso 1 1 calc R U
C20 C -0.12894(18) 1.14619(18) 0.30169(15) 0.0418(4) Uani 1 1 d . .
C21 C -0.1649(2) 1.23849(19) 0.21297(18) 0.0517(4) Uani 1 1 d . .
H21 H -0.2268 1.2164 0.1783 0.062 Uiso 1 1 calc R U
C22 C -0.1073(3) 1.3637(2) 0.1768(2) 0.0591(5) Uani 1 1 d . .
H22 H -0.1313 1.4261 0.1174 0.071 Uiso 1 1 calc R U
C23 C -0.0146(2) 1.3987(2) 0.22701(19) 0.0582(5) Uani 1 1 d . .
C24 C 0.0205(2) 1.3044(2) 0.31438(18) 0.0562(5) Uani 1 1 d . .
H24 H 0.0832 1.3265 0.3484 0.067 Uiso 1 1 calc R U
C25 C -0.0351(2) 1.1784(2) 0.35252(16) 0.0485(4) Uani 1 1 d . .
H25 H -0.0101 1.1161 0.4113 0.058 Uiso 1 1 calc R U
Cl1 Cl 0.47207(8) 1.41909(5) 0.17288(6) 0.07392(19) Uani 1 1 d . .
N1 N 0.16627(14) 0.98287(12) 0.14261(11) 0.0317(3) Uani 1 1 d . .
O1 O 0.31552(17) 1.02876(13) -0.06301(11) 0.0562(4) Uani 1 1 d . .
O2 O 0.11691(16) 0.85530(14) 0.03132(12) 0.0563(4) Uani 1 1 d . .
O3 O -0.34833(14) 0.99142(15) 0.33808(14) 0.0617(4) Uani 1 1 d . .
O4 O -0.19157(15) 0.92048(15) 0.46316(11) 0.0580(4) Uani 1 1 d . .
O5 O 0.30962(15) 0.35237(11) 0.66215(12) 0.0521(3) Uani 1 1 d . .
S1 S 0.23475(5) 0.92438(4) 0.03666(3) 0.03882(11) Uani 1 1 d . .
S2 S -0.20644(4) 0.98697(4) 0.35058(4) 0.04215(12) Uani 1 1 d . .
C26 C 0.0460(3) 1.5364(3) 0.1868(3) 0.0850(8) Uani 1 1 d . .
H26A H -0.0046 1.5759 0.2428 0.127 Uiso 1 1 calc R U
H26B H 0.0339 1.5825 0.1128 0.127 Uiso 1 1 calc R U
H26C H 0.1474 1.5385 0.1791 0.127 Uiso 1 1 calc R U

loop_
_atom_site_aniso_label
_atom_site_aniso_U_11
_atom_site_aniso_U_22
_atom_site_aniso_U_33
_atom_site_aniso_U_23
_atom_site_aniso_U_13
_atom_site_aniso_U_12
C1 0.0296(7) 0.0312(7) 0.0291(7) -0.0079(6) -0.0083(6) -0.0020(5)
C2 0.0384(8) 0.0351(8) 0.0305(7) -0.0057(6) -0.0111(6) 0.0006(6)
C3 0.0464(9) 0.0305(7) 0.0381(8) -0.0040(6) -0.0103(7) -0.0030(7)
C4 0.0441(9) 0.0361(8) 0.0429(9) -0.0114(7) -0.0103(7) -0.0115(7)
C5 0.0395(8) 0.0413(8) 0.0402(8) -0.0082(7) -0.0168(7) -0.0074(7)
C6 0.0301(7) 0.0335(7) 0.0325(7) -0.0052(6) -0.0105(6) -0.0035(6)
C7 0.0307(7) 0.0379(8) 0.0370(8) -0.0066(6) -0.0165(6) -0.0004(6)
C8 0.0310(7) 0.0355(7) 0.0293(7) -0.0070(6) -0.0133(6) 0.0011(6)
C9 0.0288(7) 0.0336(7) 0.0326(7) -0.0039(6) -0.0108(6) -0.0030(6)
C10 0.0299(7) 0.0303(7) 0.0317(7) -0.0080(6) -0.0126(6) -0.0019(5)
C11 0.0334(8) 0.0368(8) 0.0399(8) -0.0105(6) -0.0191(6) -0.0012(6)
C12 0.0549(11) 0.0539(11) 0.0515(11) -0.0207(9) -0.0133(9) 0.0151(9)
C13 0.0299(7) 0.0333(7) 0.0310(7) -0.0064(6) -0.0113(6) 0.0005(6)
C14 0.0356(8) 0.0322(7) 0.0364(8) -0.0083(6) -0.0163(6) -0.0007(6)
C15 0.0370(8) 0.0377(8) 0.0372(8) -0.0079(7) -0.0193(7) 0.0018(6)
C16 0.0376(8) 0.0321(7) 0.0385(8) -0.0029(6) -0.0140(7) 0.0003(6)
C17 0.0494(10) 0.0336(8) 0.0509(10) -0.0066(7) -0.0243(8) -0.0069(7)
C18 0.0428(9) 0.0408(8) 0.0427(9) -0.0081(7) -0.0240(7) -0.0034(7)
C19 0.0635(12) 0.0436(10) 0.0504(11) 0.0018(8) -0.0300(9) 0.0036(9)
C20 0.0365(8) 0.0501(9) 0.0438(9) -0.0223(8) -0.0129(7) 0.0056(7)
C21 0.0545(11) 0.0551(11) 0.0565(11) -0.0247(9) -0.0271(9) 0.0116(9)
C22 0.0695(13) 0.0505(11) 0.0584(12) -0.0197(10) -0.0208(10) 0.0113(10)
C23 0.0579(12) 0.0572(12) 0.0577(12) -0.0315(10) -0.0022(10) -0.0036(9)
C24 0.0480(11) 0.0760(14) 0.0508(11) -0.0354(11) -0.0082(9) -0.0076(10)
C25 0.0424(9) 0.0661(12) 0.0417(9) -0.0241(9) -0.0135(8) 0.0018(8)
Cl1 0.1011(5) 0.0454(3) 0.0797(4) -0.0112(3) -0.0424(3) -0.0267(3)
N1 0.0345(6) 0.0317(6) 0.0283(6) -0.0070(5) -0.0118(5) -0.0032(5)
O1 0.0762(10) 0.0515(8) 0.0301(6) -0.0075(6) -0.0081(6) -0.0026(7)
O2 0.0665(9) 0.0601(8) 0.0581(8) -0.0304(7) -0.0295(7) -0.0017(7)
O3 0.0297(6) 0.0742(10) 0.0804(10) -0.0231(8) -0.0194(7) 0.0030(6)
O4 0.0513(8) 0.0731(9) 0.0381(7) -0.0085(6) -0.0092(6) 0.0028(7)
O5 0.0610(8) 0.0332(6) 0.0586(8) 0.0031(6) -0.0336(7) -0.0034(5)
S1 0.0485(2) 0.0387(2) 0.03044(19) -0.01136(16) -0.01417(17) 0.00061(17)
S2 0.0282(2) 0.0524(3) 0.0440(2) -0.01321(19) -0.01204(16) 0.00159(16)
C26 0.0930(19) 0.0652(15) 0.0869(18) -0.0366(14) -0.0011(15) -0.0172(14)

loop_
_atom_type_symbol
_atom_type_description
_atom_type_scat_dispersion_real
_atom_type_scat_dispersion_imag
_atom_type_scat_source
C C 0.0033 0.0016 'International Tables Vol C Tables 4.2.6.8 and 6.1.1.4'
H H 0.0000 0.0000 'International Tables Vol C Tables 4.2.6.8 and 6.1.1.4'
N N 0.0061 0.0033 'International Tables Vol C Tables 4.2.6.8 and 6.1.1.4'
O O 0.0106 0.0060 'International Tables Vol C Tables 4.2.6.8 and 6.1.1.4'
S S 0.1246 0.1234 'International Tables Vol C Tables 4.2.6.8 and 6.1.1.4'
Cl Cl 0.1484 0.1585 'International Tables Vol C Tables 4.2.6.8 and 6.1.1.4'

loop_
_geom_angle_atom_site_label_1
_geom_angle_atom_site_label_2
_geom_angle_atom_site_label_3
_geom_angle
C2 C1 C6 121.71(14)
C2 C1 N1 118.14(13)
C6 C1 N1 120.15(13)
C3 C2 C1 119.97(15)
C4 C3 C2 118.52(15)
C5 C4 C3 122.52(15)
C5 C4 Cl1 119.10(13)
C3 C4 Cl1 118.38(13)
C4 C5 C6 119.86(15)
C1 C6 C5 117.42(14)
C1 C6 C7 124.08(13)
C5 C6 C7 118.50(14)
C8 C7 C6 127.68(14)
C7 C8 C9 123.06(14)
C7 C8 C13 121.70(13)
C9 C8 C13 115.03(13)
C10 C9 C8 127.29(14)
C9 C10 N1 120.35(13)
C9 C10 C11 122.81(14)
N1 C10 C11 116.75(12)
C10 C11 S2 113.96(10)
C14 C13 C18 117.63(14)
C14 C13 C8 122.54(14)
C18 C13 C8 119.82(13)
C15 C14 C13 121.36(14)
C16 C15 C14 119.85(14)
O5 C16 C15 124.92(15)
O5 C16 C17 115.42(14)
C15 C16 C17 119.65(14)
C18 C17 C16 119.95(15)
C17 C18 C13 121.51(14)
C21 C20 C25 120.70(18)
C21 C20 S2 118.92(14)
C25 C20 S2 120.38(15)
C22 C21 C20 118.93(19)
C21 C22 C23 121.5(2)
C24 C23 C22 118.27(19)
C24 C23 C26 121.1(2)
C22 C23 C26 120.6(2)
C25 C24 C23 121.69(19)
C24 C25 C20 118.89(19)
C1 N1 C10 116.68(12)
C1 N1 S1 120.62(10)
C10 N1 S1 119.47(10)
C16 O5 C19 118.16(14)
O2 S1 O1 119.92(9)
O2 S1 N1 106.18(8)
O1 S1 N1 106.95(7)
O2 S1 C12 108.21(10)
O1 S1 C12 107.25(10)
N1 S1 C12 107.81(8)
O3 S2 O4 118.96(9)
O3 S2 C20 108.29(9)
O4 S2 C20 108.41(9)
O3 S2 C11 106.39(8)
O4 S2 C11 108.77(8)
C20 S2 C11 105.18(8)

loop_
_geom_bond_atom_site_label_1
_geom_bond_atom_site_label_2
_geom_bond_distance
C1 C2 1.386(2)
C1 C6 1.401(2)
C1 N1 1.4359(18)
C2 C3 1.383(2)
C3 C4 1.381(2)
C4 C5 1.370(2)
C4 Cl1 1.7442(16)
C5 C6 1.407(2)
C6 C7 1.458(2)
C7 C8 1.349(2)
C8 C9 1.462(2)
C8 C13 1.484(2)
C9 C10 1.334(2)
C10 N1 1.4365(19)
C10 C11 1.504(2)
C11 S2 1.7917(17)
C12 S1 1.761(2)
C13 C14 1.392(2)
C13 C18 1.395(2)
C14 C15 1.385(2)
C15 C16 1.384(2)
C16 O5 1.3677(19)
C16 C17 1.388(2)
C17 C18 1.376(2)
C19 O5 1.417(2)
C20 C21 1.385(3)
C20 C25 1.387(2)
C20 S2 1.7641(19)
C21 C22 1.380(3)
C22 C23 1.385(3)
C23 C24 1.380(3)
C23 C26 1.508(3)
C24 C25 1.378(3)
N1 S1 1.6415(13)
O1 S1 1.4286(13)
O2 S1 1.4261(14)
O3 S2 1.4353(13)
O4 S2 1.4387(14)
